data_7121513
loop_
_publ_author_name
'Wang, Kai-Yao'
'Ding, Dong'
'Zhang, Shu'
'Wang, Yanlong'
'Liu, Wei'
'Wang, Shuao'
'Wang, Shuai-Hua'
'Liu, Dan'
'Wang, Cheng'

_publ_section_title
;
 Preparation of thermochromic selenidostannates in deep eutectic solvents.
;
_journal_issue 38
_journal_name_full 'Chemical communications (Cambridge, England)'
_journal_page_first 4806
_journal_page_last 4809
_journal_paper_doi 10.1039/c8cc01614c
_journal_volume 54
_journal_year 2018
_chemical_formula_sum 'C10 H30 N2 O3 Se7 Sn3'
_chemical_formula_weight 1135.15
_space_group_crystal_system monoclinic
_space_group_IT_number 14
_space_group_name_Hall '-P 2yn'
_space_group_name_H-M_alt 'P 1 21/n 1'
_symmetry_space_group_name_Hall '-P 2yn'
_symmetry_space_group_name_H-M 'P 1 21/n 1'
_atom_sites_solution_hydrogens mixed
_audit_creation_method SHELXL-2014/7
_audit_update_record
;
2018-02-04 deposited with the CCDC.
2018-04-13 downloaded from the CCDC.
;
_cell_angle_alpha 90
_cell_angle_beta 92.727(3)
_cell_angle_gamma 90
_cell_formula_units_Z 4
_cell_length_a 9.8365(3)
_cell_length_b 13.5796(4)
_cell_length_c 20.7384(7)
_cell_measurement_reflns_used 10783
_cell_measurement_temperature 100(2)
_cell_measurement_theta_max 29.8730
_cell_measurement_theta_min 5.1370
_cell_volume 2767.01(15)
_computing_cell_refinement 'CrysAlisPro 1.171.39.28b (Rigaku OD, 2015)'
_computing_data_collection 'CrysAlisPro 1.171.39.28b (Rigaku OD, 2015)'
_computing_data_reduction 'CrysAlisPro 1.171.39.28b (Rigaku OD, 2015)'
_computing_structure_refinement 'SHELXL-2014/7 (Sheldrick, 2014)'
_diffrn_ambient_temperature 100(2)
_diffrn_measured_fraction_theta_full 0.992
_diffrn_measured_fraction_theta_max 0.993
_diffrn_measurement_device_type 'XtaLAB AFC12 (RINC): Kappa dual home/near'
_diffrn_measurement_method '\w scans'
_diffrn_radiation_type MoK\a
_diffrn_radiation_wavelength 0.71073
_diffrn_reflns_av_R_equivalents 0.0680
_diffrn_reflns_av_unetI/netI 0.0407
_diffrn_reflns_Laue_measured_fraction_full 0.992
_diffrn_reflns_Laue_measured_fraction_max 0.993
_diffrn_reflns_limit_h_max 12
_diffrn_reflns_limit_h_min -12
_diffrn_reflns_limit_k_max 16
_diffrn_reflns_limit_k_min -16
_diffrn_reflns_limit_l_max 25
_diffrn_reflns_limit_l_min -25
_diffrn_reflns_number 27310
_diffrn_reflns_point_group_measured_fraction_full 0.992
_diffrn_reflns_point_group_measured_fraction_max 0.993
_diffrn_reflns_theta_full 25.242
_diffrn_reflns_theta_max 26.372
_diffrn_reflns_theta_min 4.912
_diffrn_source 'fine-focus sealed X-ray tube'
_exptl_absorpt_coefficient_mu 11.908
_exptl_absorpt_correction_T_max 1.00000
_exptl_absorpt_correction_T_min 0.11427
_exptl_absorpt_correction_type multi-scan
_exptl_absorpt_process_details
;
CrysAlisPro 1.171.39.28b (Rigaku Oxford Diffraction, 2015)
Empirical absorption correction using spherical harmonics,
 implemented in SCALE3 ABSPACK scaling algorithm.
;
_exptl_crystal_colour YELLOW
_exptl_crystal_density_diffrn 2.725
_exptl_crystal_description PLATE
_exptl_crystal_F_000 2064
_exptl_crystal_size_max 0.200
_exptl_crystal_size_mid 0.170
_exptl_crystal_size_min 0.080
_refine_diff_density_max 1.695
_refine_diff_density_min -1.107
_refine_diff_density_rms 0.236
_refine_ls_extinction_method none
_refine_ls_goodness_of_fit_ref 1.010
_refine_ls_hydrogen_treatment constr
_refine_ls_matrix_type full
_refine_ls_number_parameters 210
_refine_ls_number_reflns 5601
_refine_ls_number_restraints 13
_refine_ls_restrained_S_all 1.009
_refine_ls_R_factor_all 0.0551
_refine_ls_R_factor_gt 0.0424
_refine_ls_shift/su_max 0.001
_refine_ls_shift/su_mean 0.000
_refine_ls_structure_factor_coef Fsqd
_refine_ls_weighting_details 'w=1/[\s^2^(Fo^2^)+(0.0271P)^2^+62.8353P] where P=(Fo^2^+2Fc^2^)/3'
_refine_ls_weighting_scheme calc
_refine_ls_wR_factor_gt 0.0922
_refine_ls_wR_factor_ref 0.0974
_reflns_Friedel_coverage 0.000
_reflns_number_gt 4662
_reflns_number_total 5601
_reflns_threshold_expression 'I > 2\s(I)'
_cod_data_source_file c8cc01614c2.cif
_cod_data_source_block WKY
_cod_depositor_comments 'Adding full bibliography for 7121499--7121514.cif.'
_cod_database_code 7121513
_shelx_shelxl_version_number 2014/7
_shelx_space_group_comment
;
The symmetry employed for this shelxl refinement is uniquely defined
by the following loop, which should always be used as a source of
symmetry information in preference to the above space-group names.
They are only intended as comments.
;

loop_
_space_group_symop_operation_xyz
'x, y, z'
'-x+1/2, y+1/2, -z+1/2'
'-x, -y, -z'
'x-1/2, -y-1/2, z-1/2'

loop_
_atom_site_label
_atom_site_type_symbol
_atom_site_fract_x
_atom_site_fract_y
_atom_site_fract_z
_atom_site_U_iso_or_equiv
_atom_site_adp_type
_atom_site_occupancy
_atom_site_site_symmetry_order
_atom_site_calc_flag
_atom_site_refinement_flags_posn
_atom_site_refinement_flags_adp
Sn1 Sn 0.93045(6) 0.53287(4) 0.07807(3) 0.01597(13) Uani 1 1 d . .
Sn2 Sn 0.77408(6) 0.45272(4) 0.23027(3) 0.01384(13) Uani 1 1 d . .
Sn3 Sn 0.81144(6) 0.72101(4) 0.19365(3) 0.01452(13) Uani 1 1 d . .
Se1 Se 1.00920(9) 0.70360(7) 0.11833(4) 0.0231(2) Uani 1 1 d . .
Se2 Se 1.17756(9) 0.49452(7) 0.03315(4) 0.0218(2) Uani 1 1 d . .
Se3 Se 0.96447(9) 0.39345(6) 0.15994(4) 0.02051(19) Uani 1 1 d . .
Se4 Se 0.68256(8) 0.57037(6) 0.12869(4) 0.01430(17) Uani 1 1 d . .
Se5 Se 0.88003(10) 0.34161(7) 0.32863(5) 0.0246(2) Uani 1 1 d . .
Se6 Se 0.55195(8) 0.36204(6) 0.23632(4) 0.01769(18) Uani 1 1 d . .
Se7 Se 0.82692(9) 0.61009(6) 0.29403(4) 0.01760(18) Uani 1 1 d . .
O1 O 1.1375(10) 0.7861(7) 0.4546(5) 0.065(3) Uani 1 1 d . .
H1D H 1.2081 0.8185 0.4646 0.098 Uiso 1 1 calc R U
O2 O 0.304(3) 0.516(2) 0.4175(16) 0.250(13) Uiso 1 1 d D .
H2D H 0.2710 0.4997 0.4525 0.376 Uiso 1 1 calc R U
N1 N 0.8580(12) 0.7198(9) 0.4863(5) 0.055(3) Uani 1 1 d . .
N2 N 0.3116(9) 0.6141(7) 0.2803(6) 0.045(3) Uani 1 1 d . .
C1 C 0.7090(15) 0.6950(12) 0.4698(7) 0.063(4) Uani 1 1 d . .
H1A H 0.6776 0.6458 0.5003 0.095 Uiso 1 1 calc R U
H1B H 0.6537 0.7548 0.4726 0.095 Uiso 1 1 calc R U
H1C H 0.6999 0.6686 0.4258 0.095 Uiso 1 1 calc R U
C2 C 0.9384(16) 0.6264(10) 0.4809(7) 0.059(4) Uani 1 1 d . .
H2A H 0.9127 0.5801 0.5145 0.088 Uiso 1 1 calc R U
H2B H 0.9192 0.5969 0.4383 0.088 Uiso 1 1 calc R U
H2C H 1.0358 0.6412 0.4863 0.088 Uiso 1 1 calc R U
C3 C 0.8705(14) 0.7595(10) 0.5529(5) 0.048(3) Uani 1 1 d . .
H3A H 0.8476 0.7079 0.5836 0.072 Uiso 1 1 calc R U
H3B H 0.9641 0.7817 0.5624 0.072 Uiso 1 1 calc R U
H3C H 0.8080 0.8151 0.5568 0.072 Uiso 1 1 calc R U
C4 C 0.8910(15) 0.7934(9) 0.4373(6) 0.049(3) Uani 1 1 d . .
H4A H 0.8134 0.8394 0.4311 0.058 Uiso 1 1 calc R U
H4B H 0.9029 0.7594 0.3957 0.058 Uiso 1 1 calc R U
C5 C 1.0178(13) 0.8516(10) 0.4549(7) 0.049(3) Uani 1 1 d . .
H5A H 1.0280 0.9056 0.4234 0.059 Uiso 1 1 calc R U
H5B H 1.0107 0.8811 0.4982 0.059 Uiso 1 1 calc R U
C6 C 0.438(2) 0.6126(15) 0.3230(10) 0.090(6) Uani 1 1 d . U
H6A H 0.4138 0.6131 0.3682 0.135 Uiso 1 1 calc R U
H6B H 0.4903 0.5529 0.3144 0.135 Uiso 1 1 calc R U
H6C H 0.4934 0.6707 0.3143 0.135 Uiso 1 1 calc R U
C7 C 0.353(2) 0.6133(18) 0.2133(10) 0.130(11) Uani 1 1 d . .
H7A H 0.4051 0.5533 0.2055 0.195 Uiso 1 1 calc R U
H7B H 0.2718 0.6147 0.1839 0.195 Uiso 1 1 calc R U
H7C H 0.4094 0.6711 0.2055 0.195 Uiso 1 1 calc R U
C8 C 0.2327(18) 0.7046(13) 0.2918(13) 0.132(11) Uani 1 1 d . .
H8A H 0.2050 0.7054 0.3366 0.198 Uiso 1 1 calc R U
H8B H 0.2893 0.7625 0.2840 0.198 Uiso 1 1 calc R U
H8C H 0.1517 0.7061 0.2625 0.198 Uiso 1 1 calc R U
C9 C 0.222(2) 0.5224(15) 0.2905(9) 0.085(5) Uani 1 1 d . U
H9A H 0.2653 0.4638 0.2720 0.102 Uiso 1 1 calc R U
H9B H 0.1320 0.5318 0.2677 0.102 Uiso 1 1 calc R U
C10 C 0.202(4) 0.505(3) 0.3646(17) 0.202 Uiso 1 1 d D U
H10A H 0.1251 0.5481 0.3757 0.243 Uiso 1 1 calc R U
H10B H 0.1676 0.4365 0.3680 0.243 Uiso 1 1 calc R U
O1W O 0.347(3) 0.556(2) 0.5548(12) 0.221(11) Uiso 1 1 d . .
H1WA H 0.2788 0.5639 0.5782 0.265 Uiso 1 1 d R U
H1WB H 0.4270 0.5597 0.5715 0.265 Uiso 1 1 d R U

loop_
_atom_site_aniso_label
_atom_site_aniso_U_11
_atom_site_aniso_U_22
_atom_site_aniso_U_33
_atom_site_aniso_U_23
_atom_site_aniso_U_13
_atom_site_aniso_U_12
Sn1 0.0191(3) 0.0155(3) 0.0137(3) -0.0039(2) 0.0042(2) 0.0010(2)
Sn2 0.0172(3) 0.0085(2) 0.0159(3) 0.0000(2) 0.0020(2) -0.0020(2)
Sn3 0.0177(3) 0.0089(3) 0.0173(3) -0.0014(2) 0.0046(2) 0.0009(2)
Se1 0.0251(5) 0.0192(4) 0.0261(5) -0.0067(4) 0.0129(4) -0.0064(4)
Se2 0.0167(4) 0.0324(5) 0.0164(4) -0.0064(4) 0.0025(3) 0.0031(4)
Se3 0.0218(4) 0.0178(4) 0.0221(4) -0.0004(3) 0.0030(3) 0.0080(3)
Se4 0.0165(4) 0.0113(4) 0.0152(4) -0.0014(3) 0.0026(3) 0.0009(3)
Se5 0.0260(5) 0.0190(4) 0.0277(5) 0.0108(4) -0.0097(4) -0.0073(4)
Se6 0.0161(4) 0.0099(4) 0.0270(5) 0.0034(3) 0.0004(3) -0.0010(3)
Se7 0.0255(5) 0.0129(4) 0.0145(4) -0.0023(3) 0.0019(3) -0.0037(3)
O1 0.054(6) 0.052(6) 0.089(8) -0.011(5) -0.012(5) 0.009(5)
N1 0.064(7) 0.061(7) 0.039(6) -0.007(5) -0.004(5) 0.025(6)
N2 0.021(4) 0.030(5) 0.084(8) -0.028(5) 0.000(5) 0.002(4)
C1 0.061(9) 0.073(10) 0.055(8) -0.015(8) -0.012(7) 0.001(8)
C2 0.074(10) 0.046(8) 0.056(8) -0.002(7) -0.006(7) 0.015(7)
C3 0.058(8) 0.060(8) 0.026(6) 0.005(6) -0.006(5) 0.022(7)
C4 0.069(9) 0.032(6) 0.045(7) -0.005(5) 0.005(6) 0.001(6)
C5 0.045(7) 0.046(7) 0.054(8) 0.000(6) -0.018(6) 0.004(6)
C6 0.089(6) 0.090(6) 0.092(6) -0.002(2) 0.002(2) 0.001(2)
C7 0.093(14) 0.17(2) 0.133(18) 0.096(17) 0.076(14) 0.100(15)
C8 0.071(12) 0.077(12) 0.24(3) -0.095(16) -0.086(15) 0.055(10)
C9 0.085(5) 0.085(5) 0.085(5) 0.0000(10) 0.0040(10) -0.0001(10)

loop_
_atom_type_symbol
_atom_type_description
_atom_type_scat_dispersion_real
_atom_type_scat_dispersion_imag
_atom_type_scat_source
C C 0.0033 0.0016 'International Tables Vol C Tables 4.2.6.8 and 6.1.1.4'
H H 0.0000 0.0000 'International Tables Vol C Tables 4.2.6.8 and 6.1.1.4'
N N 0.0061 0.0033 'International Tables Vol C Tables 4.2.6.8 and 6.1.1.4'
O O 0.0106 0.0060 'International Tables Vol C Tables 4.2.6.8 and 6.1.1.4'
Se Se -0.0929 2.2259 'International Tables Vol C Tables 4.2.6.8 and 6.1.1.4'
Sn Sn -0.6537 1.4246 'International Tables Vol C Tables 4.2.6.8 and 6.1.1.4'

loop_
_geom_angle_atom_site_label_1
_geom_angle_atom_site_label_2
_geom_angle_atom_site_label_3
_geom_angle
_geom_angle_site_symmetry_1
_geom_angle_site_symmetry_3
Se2 Sn1 Se3 122.34(4) 3_765 .
Se2 Sn1 Se1 122.52(4) 3_765 .
Se3 Sn1 Se1 115.12(4) . .
Se2 Sn1 Se2 90.17(3) 3_765 .
Se3 Sn1 Se2 89.70(3) . .
Se1 Sn1 Se2 91.36(3) . .
Se2 Sn1 Se4 91.94(3) 3_765 .
Se3 Sn1 Se4 88.51(3) . .
Se1 Sn1 Se4 88.16(3) . .
Se2 Sn1 Se4 177.74(4) . .
Se6 Sn2 Se7 122.66(3) . .
Se6 Sn2 Se3 122.38(4) . .
Se7 Sn2 Se3 114.97(4) . .
Se6 Sn2 Se5 89.64(3) . .
Se7 Sn2 Se5 90.84(3) . .
Se3 Sn2 Se5 89.32(3) . .
Se6 Sn2 Se4 93.95(3) . .
Se7 Sn2 Se4 87.81(3) . .
Se3 Sn2 Se4 88.16(3) . .
Se5 Sn2 Se4 176.34(3) . .
Se5 Sn3 Se1 122.01(4) 2_655 .
Se5 Sn3 Se7 122.98(4) 2_655 .
Se1 Sn3 Se7 114.99(4) . .
Se5 Sn3 Se6 89.22(3) 2_655 2_655
Se1 Sn3 Se6 91.16(3) . 2_655
Se7 Sn3 Se6 88.36(3) . 2_655
Se5 Sn3 Se4 94.07(3) 2_655 .
Se1 Sn3 Se4 88.75(3) . .
Se7 Sn3 Se4 88.21(3) . .
Se6 Sn3 Se4 176.17(3) 2_655 .
Sn3 Se1 Sn1 93.18(3) . .
Sn1 Se2 Sn1 89.83(3) 3_765 .
Sn1 Se3 Sn2 93.99(3) . .
Sn3 Se4 Sn1 85.85(3) . .
Sn3 Se4 Sn2 85.99(3) . .
Sn1 Se4 Sn2 85.48(3) . .
Sn3 Se5 Sn2 88.08(3) 2_645 .
Sn2 Se6 Sn3 87.88(3) . 2_645
Sn2 Se7 Sn3 93.92(3) . .
C4 N1 C3 112.6(11) . .
C4 N1 C2 112.8(11) . .
C3 N1 C2 110.9(10) . .
C4 N1 C1 103.6(11) . .
C3 N1 C1 109.0(11) . .
C2 N1 C1 107.5(12) . .
C7 N2 C8 109.4(16) . .
C7 N2 C6 107.5(13) . .
C8 N2 C6 110.1(12) . .
C7 N2 C9 108.0(15) . .
C8 N2 C9 109.8(13) . .
C6 N2 C9 111.9(13) . .
N1 C4 C5 113.3(11) . .
O1 C5 C4 109.5(11) . .
N2 C9 C10 111(2) . .
O2 C10 C9 127(3) . .

loop_
_geom_bond_atom_site_label_1
_geom_bond_atom_site_label_2
_geom_bond_distance
_geom_bond_site_symmetry_2
Sn1 Se2 2.5207(11) 3_765
Sn1 Se3 2.5545(11) .
Sn1 Se1 2.5712(10) .
Sn1 Se2 2.6949(10) .
Sn1 Se4 2.7479(10) .
Sn2 Se6 2.5164(10) .
Sn2 Se7 2.5534(10) .
Sn2 Se3 2.5579(10) .
Sn2 Se5 2.7058(10) .
Sn2 Se4 2.7605(10) .
Sn3 Se5 2.5218(10) 2_655
Sn3 Se1 2.5631(10) .
Sn3 Se7 2.5682(10) .
Sn3 Se6 2.7197(10) 2_655
Sn3 Se4 2.7284(10) .
Se2 Sn1 2.5206(11) 3_765
Se5 Sn3 2.5218(10) 2_645
Se6 Sn3 2.7197(10) 2_645
O1 C5 1.476(15) .
O2 C10 1.465(10) .
N1 C4 1.473(17) .
N1 C3 1.482(15) .
N1 C2 1.501(16) .
N1 C1 1.527(18) .
N2 C7 1.47(2) .
N2 C8 1.479(16) .
N2 C6 1.49(2) .
N2 C9 1.55(2) .
C4 C5 1.507(18) .
C9 C10 1.58(4) .

loop_
_geom_hbond_atom_site_label_D
_geom_hbond_atom_site_label_H
_geom_hbond_atom_site_label_A
_geom_hbond_distance_DH
_geom_hbond_distance_HA
_geom_hbond_distance_DA
_geom_hbond_angle_DHA
_geom_hbond_site_symmetry_A
O1 H1D Se2 0.84 2.64 3.368(10) 145.6 2_755
O2 H2D O1W 0.84 2.34 2.91(4) 125.0 .
C2 H2B Se7 0.98 3.09 3.983(15) 152.1 .
C2 H2C O1 0.98 2.32 2.989(19) 125.1 .
C3 H3B Se5 0.98 3.15 3.656(12) 113.6 3_766
C3 H3C Se2 0.98 2.92 3.854(13) 160.4 4_576
C4 H4B Se6 0.99 3.12 3.787(13) 125.7 2_655
C4 H4B Se7 0.99 2.99 3.904(12) 153.3 .
C6 H6A O2 0.98 2.01 2.75(4) 130.0 .
C6 H6B Se6 0.98 3.13 4.03(2) 153.4 .
C6 H6C Se3 0.98 3.10 3.94(2) 145.7 2_655
C7 H7A Se6 0.98 3.03 3.951(18) 158.0 .
C7 H7B Se1 0.98 3.11 4.022(19) 156.3 1_455
C8 H8C Se6 0.98 2.92 3.549(14) 123.2 2
C10 H10B Se5 0.99 3.18 3.91(4) 131.4 1_455
O1W H1WA Se5 0.85 2.85 3.64(3) 156.2 3_666
